data_7710088
loop_
_publ_author_name
'Taghizadeh Shool, Maryam'
'Amiri Rudbari, Hadi'
'Gil-Ant\'on, Tania Gil-Ant\'on'
'Cuevas-Vicario, Jos\'e Vicente'
'Garcia, Begona'
'Busto, Natalia'
'Moini, Nakisa'
'Blacque, Olivier'

_publ_section_title
;
 The effect of halogenation of salicylaldehyde on antiproliferative
 activities of {&#x2206;/\L-[Ru(bpy)2(X,Y-sal)]BF4} complexes
;
_journal_name_full 'Dalton Transactions'
_journal_paper_doi 10.1039/D2DT00401A
_journal_year 2022
_chemical_formula_moiety '2(C27 H19 Br Cl N4 O2 Ru), 2(B F4), H2 O, 2(C2 H6 O)'
_chemical_formula_sum 'C58 H52 B2 Br2 Cl2 F8 N8 O7 Ru2'
_chemical_formula_weight 1579.55
_space_group_crystal_system triclinic
_space_group_IT_number 2
_space_group_name_Hall '-P 1'
_space_group_name_H-M_alt 'P -1'
_atom_sites_solution_hydrogens mixed
_atom_sites_solution_primary dual
_audit_creation_date 2021-09-09
_audit_creation_method
;
Olex2 1.3
(compiled 2020.11.12 svn.r5f609507 for OlexSys, GUI svn.r6272)
;
_audit_update_record
;
2021-09-10 deposited with the CCDC.	2022-04-14 downloaded from the CCDC.
;
_cell_angle_alpha 63.333(6)
_cell_angle_beta 70.416(6)
_cell_angle_gamma 76.745(5)
_cell_formula_units_Z 1
_cell_length_a 11.7796(7)
_cell_length_b 12.0345(7)
_cell_length_c 12.9612(8)
_cell_measurement_reflns_used 6157
_cell_measurement_temperature 160(1)
_cell_measurement_theta_max 75.3530
_cell_measurement_theta_min 3.9460
_cell_volume 1540.17(18)
_computing_cell_refinement 'CrysAlisPro 1.171.41.113a (Rigaku OD, 2021)'
_computing_data_collection 'CrysAlisPro 1.171.41.113a (Rigaku OD, 2021)'
_computing_data_reduction 'CrysAlisPro 1.171.41.113a (Rigaku OD, 2021)'
_computing_molecular_graphics 'Olex2 1.3 (Dolomanov et al., 2009)'
_computing_publication_material 'Olex2 1.3 (Dolomanov et al., 2009)'
_computing_structure_refinement 'SHELXL (Sheldrick, 2015b)'
_computing_structure_solution 'SHELXT (Sheldrick, 2015a)'
_diffrn_ambient_environment N~2~
_diffrn_ambient_temperature 160(1)
_diffrn_detector 'Hybrid Pixel Array Detector'
_diffrn_detector_area_resol_mean 5.8140
_diffrn_detector_type 'Pilatus 200K'
_diffrn_measured_fraction_theta_full 0.999
_diffrn_measured_fraction_theta_max 0.994
_diffrn_measurement_details
;
List of Runs (angles in degrees, time in seconds):

  # Type    Start    End  Width  t~exp~   \w     \q     \k     \f   Frames
#--------------------------------------------------------------------------
  1  \w    -80.00  25.00   0.50    4.80    --  -51.54  95.00 119.00  210
  2  \w    -10.00  83.00   0.50    4.80    --   51.54 -95.00   9.00  186
  3  \w    -80.00  -9.00   0.50   19.20    --  -86.25  95.00 119.00  142
  4  \w   -163.00 -83.00   0.50   19.20    --  -86.25 -95.00   9.00  160
  5  \w    104.00 178.00   0.50   19.20    --  107.75  95.00 119.00  148
  6  \w     31.00 106.00   0.50   19.20    --  107.75 -95.00   9.00  150
  7  \w    -87.00 -12.00   0.50    4.80    --  -51.54 125.00 -90.00  150
  8  \w   -125.00 -29.00   0.50    4.80    --  -51.54 -77.00 120.00  192
  9  \w   -124.00 -37.00   0.50    4.80    --  -51.54 -57.00-180.00  174
 10  \w    -64.00  28.00   0.50    4.80    --  -51.54  19.00 -60.00  184
 11  \w     37.00 124.00   0.50    4.80    --   51.54  57.00 -30.00  174
 12  \w   -166.00-103.00   0.50   19.20    --  -86.25 -15.00-150.00  126
 13  \w   -157.00 -68.00   0.50   19.20    --  -86.25 -69.00 142.74  178
 14  \w     85.00 143.00   0.50   19.20    --  107.75  77.00 -90.00  116
 15  \w     75.00 109.00   0.50   19.20    --  107.75-111.00-120.00   68
 16  \w     98.00 127.00   0.50   19.20    --  107.75 -77.00  90.00   58
 17  \w    108.00 167.00   0.50   19.20    --  107.75  45.00-120.00  118
 18  \w     68.00 106.00   0.50   19.20    --  107.75 -94.00-120.00   76
 19  \w     72.00 109.00   0.50   19.20    --  107.75-111.00-180.00   74
 20  \w     55.00 119.00   0.50   19.20    --  107.75 -15.00 -30.00  128
 21  \w     38.00  69.00   0.50   19.20    --  107.75-111.00-120.00   62
 22  \w     38.00  78.00   0.50   19.20    --  107.75 -45.00  60.00   80
 23  \w     47.00 106.00   0.50   19.20    --  107.75 -94.00  60.00  118
 24  \w     36.00  65.00   0.50   19.20    --  107.75 -77.00  90.00   58
 25  \w     95.00 120.00   0.50   19.20    --  107.75 -45.00  60.00   50
 26  \w     31.00 105.00   0.50   19.20    --  107.75 -94.00  30.00  148
 27  \w     75.00 106.00   0.50   19.20    --  107.75 -94.00 -90.00   62
 28  \w    104.00 133.00   0.50   19.20    --  107.75 111.00 -60.00   58
 29  \w    136.00 177.00   0.50   19.20    --  107.75 111.00 -60.00   82
 30  \w     31.00  72.00   0.50   19.20    --  107.75 -94.00 -90.00   82
 31  \w     50.00  83.00   0.50   19.20    --  107.75-111.00  90.00   66
 32  \w     32.00 108.00   0.50   19.20    --  107.75-111.00   0.00  152
 33  \w     31.00  70.00   0.50   19.20    --  107.75-111.00-180.00   78
 34  \w    104.00 175.00   0.50   19.20    --  107.75 111.00-120.00  142
 35  \w     97.00 145.00   0.50   19.20    --  107.75  61.00 -60.00   96
 36  \w     95.00 178.00   0.50   19.20    --  107.75  30.00  30.00  166
 37  \w     94.00 154.00   0.50   19.20    --  107.75  61.00-180.00  120
 38  \w     93.00 138.00   0.50   19.20    --  107.75 178.00  30.00   90
 39  \w     65.00 114.00   0.50   19.20    --  107.75 -45.00 150.00   98
 40  \w     55.00  82.00   0.50   19.20    --  107.75 -94.00 -60.00   54
 41  \w     60.00 106.00   0.50   19.20    --  107.75 -94.00  90.00   92
 42  \w     33.00  34.00   0.50   19.20    --  107.75 -45.00 150.00    2
;
_diffrn_measurement_device 'four-circle diffractometer'
_diffrn_measurement_device_type 'XtaLAB Synergy, Dualflex, Pilatus 200K'
_diffrn_measurement_method '\w scans'
_diffrn_orient_matrix_type 'CrysAlisPro convention (1999,Acta A55,543-557)'
_diffrn_orient_matrix_UB_11 0.1077176000
_diffrn_orient_matrix_UB_12 -0.0481240000
_diffrn_orient_matrix_UB_13 0.0559119000
_diffrn_orient_matrix_UB_21 -0.0796923000
_diffrn_orient_matrix_UB_22 -0.0903641000
_diffrn_orient_matrix_UB_23 0.1157011000
_diffrn_orient_matrix_UB_31 0.0385416000
_diffrn_orient_matrix_UB_32 -0.1010952000
_diffrn_orient_matrix_UB_33 -0.0503642000
_diffrn_radiation_monochromator mirror
_diffrn_radiation_probe x-ray
_diffrn_radiation_type 'Cu K\a'
_diffrn_radiation_wavelength 1.54184
_diffrn_reflns_av_R_equivalents 0.0855
_diffrn_reflns_av_unetI/netI 0.0725
_diffrn_reflns_Laue_measured_fraction_full 0.999
_diffrn_reflns_Laue_measured_fraction_max 0.994
_diffrn_reflns_limit_h_max 14
_diffrn_reflns_limit_h_min -14
_diffrn_reflns_limit_k_max 12
_diffrn_reflns_limit_k_min -15
_diffrn_reflns_limit_l_max 15
_diffrn_reflns_limit_l_min -16
_diffrn_reflns_number 25964
_diffrn_reflns_point_group_measured_fraction_full 0.999
_diffrn_reflns_point_group_measured_fraction_max 0.994
_diffrn_reflns_theta_full 67.684
_diffrn_reflns_theta_max 74.504
_diffrn_reflns_theta_min 3.960
_diffrn_source 'micro-focus sealed X-ray tube'
_diffrn_source_type 'PhotonJet (Cu) X-ray Source'
_exptl_absorpt_coefficient_mu 7.006
_exptl_absorpt_correction_T_max 0.936
_exptl_absorpt_correction_T_min 0.824
_exptl_absorpt_correction_type analytical
_exptl_absorpt_process_details
;
CrysAlisPro 1.171.41.113a (Rigaku Oxford Diffraction, 2021)
Analytical numeric absorption correction using a multifaceted crystal
model based on expressions derived by R.C. Clark & J.S. Reid.
(Clark, R. C. & Reid, J. S. (1995). Acta Cryst. A51, 887-897)
Empirical absorption correction using spherical harmonics,
implemented in SCALE3 ABSPACK scaling algorithm.
;
_exptl_crystal_colour red
_exptl_crystal_density_diffrn 1.703
_exptl_crystal_description plate
_exptl_crystal_F_000 786
_exptl_crystal_size_max 0.04
_exptl_crystal_size_mid 0.03
_exptl_crystal_size_min 0.01
_refine_diff_density_max 0.970
_refine_diff_density_min -0.928
_refine_diff_density_rms 0.109
_refine_ls_extinction_method none
_refine_ls_goodness_of_fit_ref 1.039
_refine_ls_hydrogen_treatment constr
_refine_ls_matrix_type full
_refine_ls_number_parameters 416
_refine_ls_number_reflns 6270
_refine_ls_number_restraints 195
_refine_ls_restrained_S_all 1.054
_refine_ls_R_factor_all 0.0960
_refine_ls_R_factor_gt 0.0583
_refine_ls_shift/su_max 0.000
_refine_ls_shift/su_mean 0.000
_refine_ls_structure_factor_coef Fsqd
_refine_ls_weighting_details 'w=1/[\s^2^(Fo^2^)+(0.0851P)^2^+0.7578P] where P=(Fo^2^+2Fc^2^)/3'
_refine_ls_weighting_scheme calc
_refine_ls_wR_factor_gt 0.1430
_refine_ls_wR_factor_ref 0.1635
_reflns_Friedel_coverage 0.000
_reflns_number_gt 4042
_reflns_number_total 6270
_reflns_threshold_expression 'I > 2\s(I)'
_cod_data_source_file d2dt00401a2.cif
_cod_data_source_block hadi0809
_cod_original_cell_volume 1540.17(19)
_cod_database_code 7710088
_shelx_space_group_comment
;
The symmetry employed for this shelxl refinement is uniquely defined
by the following loop, which should always be used as a source of
symmetry information in preference to the above space-group names.
They are only intended as comments.
;
_shelx_estimated_absorpt_t_max 0.933
_shelx_estimated_absorpt_t_min 0.767
_olex2_refinement_description
;
1. Fixed Uiso
 At 1.2 times of:
  All C(H) groups
 At 1.5 times of:
  All O(H,H) groups
2. Restrained distances
 F1B-F2B
 2.41 with sigma of 0.01
 F1B-F3B
 2.41 with sigma of 0.01
 F4B-F3B
 2.41 with sigma of 0.01
 F1B-F4B
 2.41 with sigma of 0.01
 F3B-F2B
 2.41 with sigma of 0.01
 F4B-F2B
 2.41 with sigma of 0.01
 F3A-F1A
 2.41 with sigma of 0.01
 F2A-F4A
 2.41 with sigma of 0.01
 F1A-F2A
 2.41 with sigma of 0.01
 F3A-F2A
 2.41 with sigma of 0.01
 F4A-F1A
 2.41 with sigma of 0.01
 F3A-F4A
 2.41 with sigma of 0.01
 F3B-B1 \\sim F4A-B1 \\sim F4B-B1 \\sim F2A-B1 \\sim F2B-B1 \\sim F3A-B1 \\sim
F1B-B1
 with sigma of 0.005
3. Uiso/Uaniso restraints and constraints
F1A \\sim F1B \\sim F2A \\sim F2B \\sim F3A \\sim F3B \\sim F4A: within 3A with
sigma of 0.005 and sigma for terminal atoms of 0.01 within 3A
F1B \\sim F2A \\sim F2B \\sim F3A \\sim F3B \\sim F4A \\sim F4B: within 3A with
sigma of 0.005 and sigma for terminal atoms of 0.01 within 3A
4. Others
 Sof(F1B)=Sof(F2B)=Sof(F3B)=Sof(F4B)=1-FVAR(1)
 Sof(F1A)=Sof(F2A)=Sof(F3A)=Sof(F4A)=FVAR(1)
 Fixed Sof: O3(0.5) H3A(0.5) H3B(0.5)
 Fixed X: H3A(-0.1644) H3B(-0.202391)
 Fixed Y: H3A(-0.024571) H3B(0.100261)
 Fixed Z: H3A(0.935489) H3B(0.9058)
5.a Aromatic/amide H refined with riding coordinates:
 C1(H1), C2(H2), C3(H3), C4(H4), C7(H7), C8(H8), C9(H9), C10(H10), C11(H11),
 C12(H12), C13(H13), C14(H14), C17(H17), C18(H18), C19(H19), C20(H20), C23(H23),
  C25(H25), C27(H27)
;
_smtbx_masks_void_probe_radius 1.2
_smtbx_masks_void_truncation_radius 1.2

loop_
_space_group_symop_operation_xyz
'x, y, z'
'-x, -y, -z'

loop_
_atom_site_label
_atom_site_type_symbol
_atom_site_fract_x
_atom_site_fract_y
_atom_site_fract_z
_atom_site_U_iso_or_equiv
_atom_site_adp_type
_atom_site_occupancy
_atom_site_site_symmetry_order
_atom_site_calc_flag
_atom_site_refinement_flags_posn
_atom_site_refinement_flags_adp
_atom_site_refinement_flags_occupancy
_atom_site_disorder_assembly
_atom_site_disorder_group
Br1 Br 0.38127(6) 0.66378(6) 0.39166(8) 0.0567(2) Uani 1 1 d . . . . .
C1 C 0.4281(8) 0.1061(6) 0.6107(9) 0.066(2) Uani 1 1 d . . . . .
H1 H 0.494706 0.096948 0.547866 0.079 Uiso 1 1 calc R U . . .
C2 C 0.4410(10) 0.0552(8) 0.7226(10) 0.081(3) Uani 1 1 d . . . . .
H2 H 0.515738 0.010951 0.737431 0.097 Uiso 1 1 calc R U . . .
C3 C 0.3463(11) 0.0669(9) 0.8162(10) 0.086(3) Uani 1 1 d . . . . .
H3 H 0.355326 0.032436 0.895147 0.103 Uiso 1 1 calc R U . . .
C4 C 0.2373(9) 0.1305(8) 0.7916(9) 0.076(2) Uani 1 1 d . . . . .
H4 H 0.169626 0.138858 0.853951 0.091 Uiso 1 1 calc R U . . .
C5 C 0.2297(7) 0.1807(7) 0.6763(7) 0.0580(18) Uani 1 1 d . . . . .
C6 C 0.1173(7) 0.2480(6) 0.6400(8) 0.0568(18) Uani 1 1 d . . . . .
C7 C 0.0069(8) 0.2617(8) 0.7180(10) 0.078(3) Uani 1 1 d . . . . .
H7 H -0.000436 0.227687 0.801558 0.093 Uiso 1 1 calc R U . . .
C8 C -0.0927(7) 0.3243(8) 0.6756(11) 0.076(3) Uani 1 1 d . . . . .
H8 H -0.168963 0.332357 0.729303 0.092 Uiso 1 1 calc R U . . .
C9 C -0.0797(7) 0.3745(7) 0.5551(10) 0.070(2) Uani 1 1 d . . . . .
H9 H -0.146524 0.419648 0.523629 0.084 Uiso 1 1 calc R U . . .
C10 C 0.0313(6) 0.3589(6) 0.4798(8) 0.059(2) Uani 1 1 d . . . . .
H10 H 0.039539 0.393361 0.396096 0.071 Uiso 1 1 calc R U . . .
C11 C 0.2167(7) 0.0000(6) 0.5082(8) 0.061(2) Uani 1 1 d . . . . .
H11 H 0.243735 -0.019160 0.576133 0.074 Uiso 1 1 calc R U . . .
C12 C 0.1699(8) -0.0933(7) 0.5017(10) 0.077(3) Uani 1 1 d . . . . .
H12 H 0.164507 -0.174522 0.564646 0.093 Uiso 1 1 calc R U . . .
C13 C 0.1325(9) -0.0651(8) 0.4035(11) 0.088(3) Uani 1 1 d . . . . .
H13 H 0.101089 -0.126942 0.396848 0.106 Uiso 1 1 calc R U . . .
C14 C 0.1402(8) 0.0537(8) 0.3135(9) 0.074(2) Uani 1 1 d . . . . .
H14 H 0.114736 0.073710 0.244482 0.089 Uiso 1 1 calc R U . . .
C15 C 0.1852(6) 0.1439(7) 0.3240(8) 0.0573(18) Uani 1 1 d . . . . .
C16 C 0.1948(7) 0.2737(7) 0.2346(8) 0.0600(19) Uani 1 1 d . . . . .
C17 C 0.1529(8) 0.3240(9) 0.1340(8) 0.073(2) Uani 1 1 d . . . . .
H17 H 0.117902 0.272725 0.116688 0.088 Uiso 1 1 calc R U . . .
C18 C 0.1617(8) 0.4496(9) 0.0576(9) 0.076(2) Uani 1 1 d . . . . .
H18 H 0.131217 0.485724 -0.010966 0.092 Uiso 1 1 calc R U . . .
C19 C 0.2157(9) 0.5199(8) 0.0838(9) 0.079(2) Uani 1 1 d . . . . .
H19 H 0.223002 0.605996 0.033567 0.095 Uiso 1 1 calc R U . . .
C20 C 0.2593(7) 0.4638(7) 0.1845(8) 0.063(2) Uani 1 1 d . . . . .
H20 H 0.299571 0.512129 0.200278 0.076 Uiso 1 1 calc R U . . .
C21 C 0.4712(6) 0.4375(6) 0.3550(6) 0.0460(15) Uani 1 1 d . . . . .
C22 C 0.5052(6) 0.5474(6) 0.3483(6) 0.0479(15) Uani 1 1 d . . . . .
C23 C 0.6213(6) 0.5745(6) 0.3141(7) 0.0526(17) Uani 1 1 d . . . . .
H23 H 0.639122 0.646462 0.316024 0.063 Uiso 1 1 calc R U . . .
C24 C 0.7150(6) 0.4935(7) 0.2755(7) 0.0560(18) Uani 1 1 d . . . . .
C25 C 0.6898(6) 0.3917(7) 0.2711(7) 0.0532(17) Uani 1 1 d . . . . .
H25 H 0.753740 0.339601 0.242525 0.064 Uiso 1 1 calc R U . . .
C26 C 0.5672(6) 0.3620(6) 0.3094(6) 0.0476(15) Uani 1 1 d . . . . .
C27 C 0.5535(6) 0.2534(6) 0.2998(7) 0.0559(18) Uani 1 1 d . . . . .
H27 H 0.625779 0.214747 0.264053 0.067 Uiso 1 1 calc R U . . .
Cl1 Cl 0.86369(16) 0.5294(2) 0.2312(2) 0.0735(6) Uani 1 1 d . . . . .
N1 N 0.3233(5) 0.1700(5) 0.5845(6) 0.0523(14) Uani 1 1 d . . . . .
N2 N 0.1285(5) 0.2966(5) 0.5206(6) 0.0512(14) Uani 1 1 d . . . . .
N3 N 0.2242(5) 0.1158(5) 0.4208(6) 0.0527(14) Uani 1 1 d . . . . .
N4 N 0.2469(5) 0.3448(5) 0.2597(6) 0.0526(14) Uani 1 1 d . . . . .
O1 O 0.3576(4) 0.4165(4) 0.3968(4) 0.0486(11) Uani 1 1 d . . . . .
O2 O 0.4603(4) 0.2015(4) 0.3314(5) 0.0557(12) Uani 1 1 d . . . . .
Ru1 Ru 0.29264(4) 0.25804(4) 0.41869(5) 0.04654(18) Uani 1 1 d . . . . .
B1 B 0.0856(5) -0.1559(5) 0.8964(7) 0.073(3) Uani 1 1 d D . . . .
F1A F 0.1027(11) -0.2231(11) 0.8139(12) 0.139(3) Uani 0.531(6) 1 d D U P A 1
F1B F 0.0616(11) -0.2820(7) 0.9271(14) 0.121(3) Uani 0.469(6) 1 d D U P A 2
F2A F -0.0080(9) -0.2167(11) 1.0020(9) 0.142(3) Uani 0.531(6) 1 d D U P A 1
F2B F -0.0285(8) -0.0808(12) 0.9163(14) 0.147(3) Uani 0.469(6) 1 d D U P A 2
F3A F 0.0434(10) -0.0283(6) 0.8286(11) 0.124(3) Uani 0.531(6) 1 d D U P A 1
F3B F 0.1556(11) -0.1056(12) 0.7722(8) 0.136(3) Uani 0.469(6) 1 d D U P A 2
F4A F 0.2029(8) -0.1685(11) 0.9147(13) 0.124(3) Uani 0.531(6) 1 d D U P A 1
F4B F 0.1515(12) -0.1624(12) 0.9765(11) 0.123(3) Uani 0.469(6) 1 d D U P A 2
O3 O -0.2161(14) 0.0340(17) 0.9029(15) 0.129(6) Uani 0.5 1 d . . P . .
H3A H -0.164400 -0.024571 0.935489 0.193 Uiso 0.5 1 d . U P . .
H3B H -0.202391 0.100261 0.905800 0.193 Uiso 0.5 1 d . U P . .

loop_
_atom_site_aniso_label
_atom_site_aniso_U_11
_atom_site_aniso_U_22
_atom_site_aniso_U_33
_atom_site_aniso_U_23
_atom_site_aniso_U_13
_atom_site_aniso_U_12
Br1 0.0513(4) 0.0469(4) 0.0798(6) -0.0319(4) -0.0169(4) -0.0069(3)
C1 0.074(5) 0.045(4) 0.089(6) -0.024(4) -0.036(5) -0.005(3)
C2 0.092(7) 0.068(5) 0.103(8) -0.034(5) -0.056(6) -0.005(4)
C3 0.115(8) 0.072(6) 0.084(7) -0.022(5) -0.048(7) -0.019(5)
C4 0.093(6) 0.073(5) 0.071(6) -0.032(5) -0.016(5) -0.028(5)
C5 0.070(5) 0.050(4) 0.059(5) -0.020(4) -0.017(4) -0.020(3)
C6 0.059(4) 0.048(4) 0.070(6) -0.032(4) -0.005(4) -0.018(3)
C7 0.068(5) 0.081(6) 0.097(7) -0.058(5) 0.002(5) -0.018(4)
C8 0.052(4) 0.067(5) 0.118(9) -0.060(6) 0.006(5) -0.014(4)
C9 0.051(4) 0.045(4) 0.115(8) -0.038(5) -0.013(5) -0.007(3)
C10 0.039(3) 0.035(3) 0.100(6) -0.024(4) -0.020(4) -0.002(3)
C11 0.065(4) 0.039(4) 0.080(6) -0.022(4) -0.018(4) -0.010(3)
C12 0.072(5) 0.045(4) 0.111(8) -0.030(5) -0.015(5) -0.018(4)
C13 0.097(7) 0.067(6) 0.126(9) -0.057(6) -0.028(6) -0.020(5)
C14 0.080(5) 0.068(5) 0.094(7) -0.043(5) -0.024(5) -0.019(4)
C15 0.048(4) 0.060(4) 0.075(5) -0.037(4) -0.011(4) -0.011(3)
C16 0.053(4) 0.060(4) 0.071(5) -0.030(4) -0.012(4) -0.012(3)
C17 0.074(5) 0.086(6) 0.069(6) -0.031(5) -0.025(5) -0.017(4)
C18 0.077(6) 0.089(6) 0.066(6) -0.026(5) -0.027(5) -0.011(5)
C19 0.103(7) 0.056(5) 0.077(6) -0.016(5) -0.032(5) -0.014(4)
C20 0.075(5) 0.045(4) 0.072(6) -0.016(4) -0.027(4) -0.013(3)
C21 0.042(3) 0.045(3) 0.049(4) -0.014(3) -0.014(3) -0.010(3)
C22 0.049(3) 0.046(3) 0.057(4) -0.026(3) -0.015(3) -0.006(3)
C23 0.053(4) 0.045(3) 0.062(5) -0.019(3) -0.016(3) -0.014(3)
C24 0.046(3) 0.056(4) 0.063(5) -0.017(4) -0.015(3) -0.013(3)
C25 0.043(3) 0.063(4) 0.058(5) -0.031(4) -0.007(3) -0.007(3)
C26 0.050(3) 0.047(3) 0.051(4) -0.022(3) -0.014(3) -0.009(3)
C27 0.042(3) 0.052(4) 0.074(5) -0.032(4) -0.008(3) 0.000(3)
Cl1 0.0480(9) 0.0904(14) 0.0933(16) -0.0473(12) -0.0100(9) -0.0194(9)
N1 0.051(3) 0.047(3) 0.069(4) -0.028(3) -0.021(3) -0.006(2)
N2 0.043(3) 0.038(3) 0.078(5) -0.027(3) -0.013(3) -0.011(2)
N3 0.050(3) 0.045(3) 0.070(4) -0.029(3) -0.011(3) -0.012(2)
N4 0.053(3) 0.051(3) 0.063(4) -0.028(3) -0.018(3) -0.005(2)
O1 0.045(2) 0.038(2) 0.068(3) -0.025(2) -0.014(2) -0.0078(17)
O2 0.048(2) 0.051(3) 0.077(4) -0.037(3) -0.013(2) -0.0025(19)
Ru1 0.0445(3) 0.0364(3) 0.0639(4) -0.0236(2) -0.0148(2) -0.00599(18)
B1 0.072(6) 0.044(5) 0.110(9) -0.025(5) -0.040(6) -0.007(4)
F1A 0.114(5) 0.117(5) 0.183(8) -0.064(5) -0.038(5) 0.000(4)
F1B 0.103(5) 0.107(5) 0.178(7) -0.059(5) -0.061(5) -0.018(4)
F2A 0.116(5) 0.122(5) 0.180(7) -0.052(5) -0.042(5) -0.012(4)
F2B 0.121(5) 0.122(5) 0.184(7) -0.058(5) -0.038(5) 0.000(4)
F3A 0.101(5) 0.102(5) 0.183(7) -0.054(5) -0.055(5) -0.016(4)
F3B 0.118(5) 0.117(5) 0.176(7) -0.061(5) -0.041(5) -0.008(4)
F4A 0.102(5) 0.103(4) 0.187(7) -0.061(5) -0.055(5) -0.016(4)
F4B 0.110(5) 0.108(5) 0.171(8) -0.059(5) -0.055(5) -0.018(4)
O3 0.093(11) 0.135(13) 0.091(11) -0.013(10) -0.004(9) 0.013(9)

loop_
_atom_type_symbol
_atom_type_description
_atom_type_scat_dispersion_real
_atom_type_scat_dispersion_imag
_atom_type_scat_source
C C 0.0181 0.0091 'International Tables Vol C Tables 4.2.6.8 and 6.1.1.4'
H H 0.0000 0.0000 'International Tables Vol C Tables 4.2.6.8 and 6.1.1.4'
B B 0.0090 0.0039 'International Tables Vol C Tables 4.2.6.8 and 6.1.1.4'
Br Br -0.6763 1.2805 'International Tables Vol C Tables 4.2.6.8 and 6.1.1.4'
Cl Cl 0.3639 0.7018 'International Tables Vol C Tables 4.2.6.8 and 6.1.1.4'
F F 0.0727 0.0534 'International Tables Vol C Tables 4.2.6.8 and 6.1.1.4'
N N 0.0311 0.0180 'International Tables Vol C Tables 4.2.6.8 and 6.1.1.4'
O O 0.0492 0.0322 'International Tables Vol C Tables 4.2.6.8 and 6.1.1.4'
Ru Ru 0.0552 3.2960 'International Tables Vol C Tables 4.2.6.8 and 6.1.1.4'

loop_
_exptl_crystal_face_index_h
_exptl_crystal_face_index_k
_exptl_crystal_face_index_l
_exptl_crystal_face_perp_dist
1 1 1 0.0074
-1 -1 -1 0.0034
-1 0 -5 0.0162
1 -5 3 0.0085
0 1 1 0.0113
5 -2 0 0.0175
-2 -5 0 0.0034

loop_
_geom_angle_atom_site_label_1
_geom_angle_atom_site_label_2
_geom_angle_atom_site_label_3
_geom_angle
_geom_angle_site_symmetry_1
_geom_angle_site_symmetry_3
_geom_angle_publ_flag
C2 C1 H1 118.9 . . ?
C2 C1 N1 122.2(9) . . ?
N1 C1 H1 118.9 . . ?
C1 C2 H2 119.7 . . ?
C1 C2 C3 120.5(9) . . ?
C3 C2 H2 119.7 . . ?
C2 C3 H3 120.9 . . ?
C2 C3 C4 118.2(10) . . ?
C4 C3 H3 120.9 . . ?
C3 C4 H4 120.7 . . ?
C5 C4 C3 118.7(10) . . ?
C5 C4 H4 120.7 . . ?
C4 C5 C6 123.4(8) . . ?
N1 C5 C4 122.9(8) . . ?
N1 C5 C6 113.7(7) . . ?
C7 C6 C5 124.9(9) . . ?
N2 C6 C5 115.1(7) . . ?
N2 C6 C7 120.0(8) . . ?
C6 C7 H7 119.7 . . ?
C8 C7 C6 120.5(10) . . ?
C8 C7 H7 119.7 . . ?
C7 C8 H8 120.6 . . ?
C9 C8 C7 118.8(8) . . ?
C9 C8 H8 120.6 . . ?
C8 C9 H9 120.4 . . ?
C8 C9 C10 119.3(8) . . ?
C10 C9 H9 120.4 . . ?
C9 C10 H10 118.9 . . ?
N2 C10 C9 122.3(9) . . ?
N2 C10 H10 118.9 . . ?
C12 C11 H11 119.1 . . ?
N3 C11 H11 119.1 . . ?
N3 C11 C12 121.7(8) . . ?
C11 C12 H12 120.7 . . ?
C13 C12 C11 118.6(8) . . ?
C13 C12 H12 120.7 . . ?
C12 C13 H13 120.1 . . ?
C12 C13 C14 119.7(7) . . ?
C14 C13 H13 120.1 . . ?
C13 C14 H14 120.0 . . ?
C13 C14 C15 120.0(9) . . ?
C15 C14 H14 120.0 . . ?
C14 C15 C16 124.2(8) . . ?
N3 C15 C14 120.5(7) . . ?
N3 C15 C16 115.3(6) . . ?
C17 C16 C15 124.6(7) . . ?
N4 C16 C15 114.6(7) . . ?
N4 C16 C17 120.8(7) . . ?
C16 C17 H17 119.9 . . ?
C16 C17 C18 120.1(8) . . ?
C18 C17 H17 119.9 . . ?
C17 C18 H18 120.9 . . ?
C19 C18 C17 118.3(8) . . ?
C19 C18 H18 120.9 . . ?
C18 C19 H19 120.4 . . ?
C18 C19 C20 119.2(8) . . ?
C20 C19 H19 120.4 . . ?
C19 C20 H20 118.8 . . ?
N4 C20 C19 122.3(7) . . ?
N4 C20 H20 118.8 . . ?
C26 C21 C22 115.3(5) . . ?
O1 C21 C22 119.1(6) . . ?
O1 C21 C26 125.5(5) . . ?
C21 C22 Br1 118.7(5) . . ?
C23 C22 Br1 117.2(5) . . ?
C23 C22 C21 124.2(6) . . ?
C22 C23 H23 120.7 . . ?
C22 C23 C24 118.7(6) . . ?
C24 C23 H23 120.7 . . ?
C23 C24 Cl1 118.3(5) . . ?
C25 C24 C23 120.8(6) . . ?
C25 C24 Cl1 120.9(6) . . ?
C24 C25 H25 119.8 . . ?
C24 C25 C26 120.5(6) . . ?
C26 C25 H25 119.8 . . ?
C21 C26 C25 120.2(6) . . ?
C27 C26 C21 125.1(6) . . ?
C27 C26 C25 114.7(6) . . ?
C26 C27 H27 115.4 . . ?
O2 C27 C26 129.1(6) . . ?
O2 C27 H27 115.4 . . ?
C1 N1 Ru1 126.6(6) . . ?
C5 N1 C1 117.5(7) . . ?
C5 N1 Ru1 115.9(5) . . ?
C6 N2 Ru1 115.5(5) . . ?
C10 N2 C6 119.1(7) . . ?
C10 N2 Ru1 125.3(6) . . ?
C11 N3 C15 119.4(6) . . ?
C11 N3 Ru1 125.3(5) . . ?
C15 N3 Ru1 115.2(5) . . ?
C16 N4 Ru1 115.3(5) . . ?
C20 N4 C16 119.2(7) . . ?
C20 N4 Ru1 125.4(5) . . ?
C21 O1 Ru1 124.3(4) . . ?
C27 O2 Ru1 124.3(4) . . ?
N1 Ru1 N4 175.2(2) . . ?
N1 Ru1 O1 88.54(19) . . ?
N1 Ru1 O2 95.0(2) . . ?
N2 Ru1 N1 79.7(2) . . ?
N2 Ru1 N3 88.8(2) . . ?
N2 Ru1 N4 95.9(2) . . ?
N2 Ru1 O1 91.87(18) . . ?
N2 Ru1 O2 173.8(2) . . ?
N3 Ru1 N1 98.4(2) . . ?
N3 Ru1 N4 79.5(2) . . ?
N3 Ru1 O1 173.1(2) . . ?
N3 Ru1 O2 89.0(2) . . ?
N4 Ru1 O1 93.5(2) . . ?
N4 Ru1 O2 89.3(2) . . ?
O2 Ru1 O1 91.10(17) . . ?
F1B B1 F4B 108.4(5) . . ?
F2A B1 F1A 105.1(6) . . ?
F2A B1 F3A 111.1(6) . . ?
F2B B1 F1B 109.3(6) . . ?
F2B B1 F4B 107.9(6) . . ?
F3A B1 F1A 103.8(6) . . ?
F3B B1 F1B 108.0(6) . . ?
F3B B1 F2B 111.7(6) . . ?
F3B B1 F4B 111.6(6) . . ?
F4A B1 F1A 105.8(6) . . ?
F4A B1 F2A 115.8(6) . . ?
F4A B1 F3A 113.9(6) . . ?
H3A O3 H3B 105(2) . . ?

loop_
_geom_bond_atom_site_label_1
_geom_bond_atom_site_label_2
_geom_bond_distance
_geom_bond_site_symmetry_2
_geom_bond_publ_flag
Br1 C22 1.905(6) . ?
C1 H1 0.9500 . ?
C1 C2 1.345(13) . ?
C1 N1 1.358(9) . ?
C2 H2 0.9500 . ?
C2 C3 1.381(15) . ?
C3 H3 0.9500 . ?
C3 C4 1.393(14) . ?
C4 H4 0.9500 . ?
C4 C5 1.365(12) . ?
C5 C6 1.487(11) . ?
C5 N1 1.357(10) . ?
C6 C7 1.383(11) . ?
C6 N2 1.357(10) . ?
C7 H7 0.9500 . ?
C7 C8 1.379(13) . ?
C8 H8 0.9500 . ?
C8 C9 1.365(13) . ?
C9 H9 0.9500 . ?
C9 C10 1.376(11) . ?
C10 H10 0.9500 . ?
C10 N2 1.345(9) . ?
C11 H11 0.9500 . ?
C11 C12 1.405(10) . ?
C11 N3 1.343(9) . ?
C12 H12 0.9500 . ?
C12 C13 1.360(14) . ?
C13 H13 0.9500 . ?
C13 C14 1.380(13) . ?
C14 H14 0.9500 . ?
C14 C15 1.386(9) . ?
C15 C16 1.470(11) . ?
C15 N3 1.354(10) . ?
C16 C17 1.378(12) . ?
C16 N4 1.356(9) . ?
C17 H17 0.9500 . ?
C17 C18 1.391(12) . ?
C18 H18 0.9500 . ?
C18 C19 1.374(12) . ?
C19 H19 0.9500 . ?
C19 C20 1.386(12) . ?
C20 H20 0.9500 . ?
C20 N4 1.331(9) . ?
C21 C22 1.425(8) . ?
C21 C26 1.421(9) . ?
C21 O1 1.302(7) . ?
C22 C23 1.357(9) . ?
C23 H23 0.9500 . ?
C23 C24 1.412(10) . ?
C24 C25 1.354(9) . ?
C24 Cl1 1.742(7) . ?
C25 H25 0.9500 . ?
C25 C26 1.434(9) . ?
C26 C27 1.416(9) . ?
C27 H27 0.9500 . ?
C27 O2 1.244(8) . ?
N1 Ru1 2.042(6) . ?
N2 Ru1 2.031(6) . ?
N3 Ru1 2.040(5) . ?
N4 Ru1 2.045(6) . ?
O1 Ru1 2.083(4) . ?
O2 Ru1 2.054(5) . ?
B1 F1A 1.548(11) . ?
B1 F1B 1.457(4) . ?
B1 F2A 1.443(4) . ?
B1 F2B 1.452(4) . ?
B1 F3A 1.452(4) . ?
B1 F3B 1.450(4) . ?
B1 F4A 1.442(4) . ?
B1 F4B 1.459(4) . ?
O3 H3A 0.869(16) . ?
O3 H3B 0.87(2) . ?

loop_
_geom_torsion_atom_site_label_1
_geom_torsion_atom_site_label_2
_geom_torsion_atom_site_label_3
_geom_torsion_atom_site_label_4
_geom_torsion
_geom_torsion_site_symmetry_1
_geom_torsion_site_symmetry_2
_geom_torsion_site_symmetry_3
_geom_torsion_site_symmetry_4
_geom_torsion_publ_flag
Br1 C22 C23 C24 -176.8(5) . . . . ?
C1 C2 C3 C4 1.1(13) . . . . ?
C2 C1 N1 C5 -0.4(10) . . . . ?
C2 C1 N1 Ru1 177.3(5) . . . . ?
C2 C3 C4 C5 -1.4(12) . . . . ?
C3 C4 C5 C6 178.6(7) . . . . ?
C3 C4 C5 N1 0.8(11) . . . . ?
C4 C5 C6 C7 -3.8(11) . . . . ?
C4 C5 C6 N2 176.9(6) . . . . ?
C4 C5 N1 C1 0.1(10) . . . . ?
C4 C5 N1 Ru1 -177.9(5) . . . . ?
C5 C6 C7 C8 -179.0(6) . . . . ?
C5 C6 N2 C10 179.9(5) . . . . ?
C5 C6 N2 Ru1 3.6(6) . . . . ?
C6 C5 N1 C1 -177.9(5) . . . . ?
C6 C5 N1 Ru1 4.2(7) . . . . ?
C6 C7 C8 C9 -1.2(11) . . . . ?
C7 C6 N2 C10 0.6(9) . . . . ?
C7 C6 N2 Ru1 -175.7(5) . . . . ?
C7 C8 C9 C10 1.4(11) . . . . ?
C8 C9 C10 N2 -0.6(10) . . . . ?
C9 C10 N2 C6 -0.4(9) . . . . ?
C9 C10 N2 Ru1 175.5(5) . . . . ?
C11 C12 C13 C14 -0.5(14) . . . . ?
C12 C11 N3 C15 0.3(11) . . . . ?
C12 C11 N3 Ru1 -179.0(6) . . . . ?
C12 C13 C14 C15 -0.5(14) . . . . ?
C13 C14 C15 C16 -178.6(8) . . . . ?
C13 C14 C15 N3 1.4(13) . . . . ?
C14 C15 C16 C17 4.7(13) . . . . ?
C14 C15 C16 N4 -176.9(7) . . . . ?
C14 C15 N3 C11 -1.3(11) . . . . ?
C14 C15 N3 Ru1 178.0(6) . . . . ?
C15 C16 C17 C18 177.2(8) . . . . ?
C15 C16 N4 C20 -179.8(7) . . . . ?
C15 C16 N4 Ru1 -2.7(8) . . . . ?
C16 C15 N3 C11 178.7(6) . . . . ?
C16 C15 N3 Ru1 -1.9(8) . . . . ?
C16 C17 C18 C19 1.7(14) . . . . ?
C17 C16 N4 C20 -1.3(11) . . . . ?
C17 C16 N4 Ru1 175.8(6) . . . . ?
C17 C18 C19 C20 0.1(14) . . . . ?
C18 C19 C20 N4 -2.6(14) . . . . ?
C19 C20 N4 C16 3.2(12) . . . . ?
C19 C20 N4 Ru1 -173.6(7) . . . . ?
C21 C22 C23 C24 4.0(11) . . . . ?
C21 C26 C27 O2 -2.7(13) . . . . ?
C22 C21 C26 C25 5.8(10) . . . . ?
C22 C21 C26 C27 -175.7(7) . . . . ?
C22 C21 O1 Ru1 -177.7(5) . . . . ?
C22 C23 C24 C25 0.9(11) . . . . ?
C22 C23 C24 Cl1 179.8(6) . . . . ?
C23 C24 C25 C26 -2.0(11) . . . . ?
C24 C25 C26 C21 -1.5(11) . . . . ?
C24 C25 C26 C27 179.8(7) . . . . ?
C25 C26 C27 O2 175.9(8) . . . . ?
C26 C21 C22 Br1 173.6(5) . . . . ?
C26 C21 C22 C23 -7.2(10) . . . . ?
C26 C21 O1 Ru1 5.1(10) . . . . ?
C26 C27 O2 Ru1 -3.3(12) . . . . ?
Cl1 C24 C25 C26 179.1(6) . . . . ?
N1 C1 C2 C3 -0.2(12) . . . . ?
N1 C5 C6 C7 174.1(6) . . . . ?
N1 C5 C6 N2 -5.1(8) . . . . ?
N2 C6 C7 C8 0.2(10) . . . . ?
N3 C11 C12 C13 0.6(13) . . . . ?
N3 C15 C16 C17 -175.4(7) . . . . ?
N3 C15 C16 N4 3.1(9) . . . . ?
N4 C16 C17 C18 -1.1(13) . . . . ?
O1 C21 C22 Br1 -3.9(9) . . . . ?
O1 C21 C22 C23 175.3(7) . . . . ?
O1 C21 C26 C25 -177.0(7) . . . . ?
O1 C21 C26 C27 1.6(12) . . . . ?

loop_
_smtbx_masks_void_nr
_smtbx_masks_void_average_x
_smtbx_masks_void_average_y
_smtbx_masks_void_average_z
_smtbx_masks_void_volume
_smtbx_masks_void_count_electrons
_smtbx_masks_void_content
1 0.500 -0.156 0.000 212.4 52.2 ?
